data_1509691
loop_
_publ_author_name
'Jansen, M.'
'Schreyer, M.'

_publ_section_title
;
 Synthesis, structure and properties of Ag2 Pd O2
;
_journal_name_full 'Solid State Sciences'
_journal_page_first 25
_journal_page_last 30
_journal_paper_doi 10.1016/S1293-2558(00)01128-6
_journal_volume 3
_journal_year 2001
_chemical_formula_sum 'Ag2 O2 Pd'
_chemical_name_systematic 'Ag2 Pd O2'
_space_group_IT_number 71
_symmetry_space_group_name_Hall '-I 2 2'
_symmetry_space_group_name_H-M 'I m m m'
_cell_angle_alpha 90
_cell_angle_beta 90
_cell_angle_gamma 90
_cell_formula_units_Z 2
_cell_length_a 4.55523
_cell_length_b 3.00803
_cell_length_c 9.8977
_cell_volume 135.621
_citation_journal_id_ASTM SSSCFJ
_cod_data_source_file silver2-3_151.cif
_cod_data_source_block Ag2O2Pd1
_cod_original_cell_volume 135.6209
_cod_original_formula_sum 'Ag2 O2 Pd1'
_cod_database_code 1509691

loop_
_symmetry_equiv_pos_as_xyz
x,y,z
-x,-y,z
x,-y,-z
-x,y,-z
-x,-y,-z
x,y,-z
-x,y,z
x,-y,z
x+1/2,y+1/2,z+1/2
-x+1/2,-y+1/2,z+1/2
x+1/2,-y+1/2,-z+1/2
-x+1/2,y+1/2,-z+1/2
-x+1/2,-y+1/2,-z+1/2
x+1/2,y+1/2,-z+1/2
-x+1/2,y+1/2,z+1/2
x+1/2,-y+1/2,z+1/2

loop_
_atom_site_label
_atom_site_type_symbol
_atom_site_fract_x
_atom_site_fract_y
_atom_site_fract_z
_atom_site_occupancy
_atom_site_U_iso_or_equiv
Pd1 Pd+2 0 0 0 1 0.0
O1 O-2 0.5 0 0.3627 1 0.0
Ag1 Ag+1 0 0 0.35758 1 0.0
